data_4342161
loop_
_publ_author_name
'Vieira, Bruno J. C.'
'Dias, Jo\~ao C'
'Santos, Isabel C.'
'Pereira, Laura C. J.'
'da Gama, Vasco'
'Waerenborgh, Jo\~ao C'

_publ_section_title
;
 Thermal Hysteresis in a Spin-Crossover Fe(III) Quinolylsalicylaldimine
 Complex, Fe(III)(5-Br-qsal)2Ni(dmit)2&#x00B7;solv: Solvent Effects.
;
_journal_issue 4
_journal_name_full 'Inorganic chemistry'
_journal_page_first 1354
_journal_page_last 1362
_journal_paper_doi 10.1021/ic502278d
_journal_volume 54
_journal_year 2015
_chemical_formula_moiety 'C32 H20 Br2 Fe N4 O2, C6 Ni S10, C3 H6 O'
_chemical_formula_sum 'C41 H26 Br2 Fe N4 Ni O3 S10'
_chemical_formula_weight 1217.64
_chemical_name_systematic
;
 ?
;
_space_group_IT_number 2
_symmetry_cell_setting triclinic
_symmetry_space_group_name_Hall '-P 1'
_symmetry_space_group_name_H-M 'P -1'
_atom_sites_solution_hydrogens geom
_atom_sites_solution_primary direct
_atom_sites_solution_secondary difmap
_audit_creation_method SHELXL-97
_cell_angle_alpha 71.671(2)
_cell_angle_beta 82.983(2)
_cell_angle_gamma 68.112(2)
_cell_formula_units_Z 2
_cell_length_a 12.7802(8)
_cell_length_b 12.7915(10)
_cell_length_c 15.7153(13)
_cell_measurement_reflns_used 2404
_cell_measurement_temperature 294(2)
_cell_measurement_theta_max 24.07
_cell_measurement_theta_min 2.55
_cell_volume 2262.9(3)
_computing_cell_refinement 'Bruker SMART'
_computing_data_collection 'Bruker SMART'
_computing_data_reduction 'Bruker SAINT'
_computing_structure_refinement 'SHELXL-97 (Sheldrick, 1997)'
_diffrn_ambient_temperature 294(2)
_diffrn_measured_fraction_theta_full 0.994
_diffrn_measured_fraction_theta_max 0.994
_diffrn_measurement_device_type 'CCD area detector'
_diffrn_measurement_method 'phi and omega scans'
_diffrn_radiation_monochromator graphite
_diffrn_radiation_source 'fine-focus sealed tube'
_diffrn_radiation_type MoK\a
_diffrn_radiation_wavelength 0.71069
_diffrn_reflns_av_R_equivalents 0.0465
_diffrn_reflns_av_sigmaI/netI 0.0936
_diffrn_reflns_limit_h_max 15
_diffrn_reflns_limit_h_min -15
_diffrn_reflns_limit_k_max 15
_diffrn_reflns_limit_k_min -15
_diffrn_reflns_limit_l_max 19
_diffrn_reflns_limit_l_min -19
_diffrn_reflns_number 14868
_diffrn_reflns_theta_full 25.66
_diffrn_reflns_theta_max 25.66
_diffrn_reflns_theta_min 2.89
_exptl_absorpt_coefficient_mu 3.009
_exptl_absorpt_correction_T_max 0.7948
_exptl_absorpt_correction_T_min 0.6446
_exptl_absorpt_correction_type multi-scan
_exptl_absorpt_process_details 'SADABS; Sheldrick 2004'
_exptl_crystal_colour black
_exptl_crystal_density_diffrn 1.787
_exptl_crystal_density_method 'not measured'
_exptl_crystal_description prism
_exptl_crystal_F_000 1216
_exptl_crystal_size_max 0.16
_exptl_crystal_size_mid 0.10
_exptl_crystal_size_min 0.08
_refine_diff_density_max 0.539
_refine_diff_density_min -0.499
_refine_diff_density_rms 0.084
_refine_ls_extinction_method none
_refine_ls_goodness_of_fit_ref 0.909
_refine_ls_hydrogen_treatment constr
_refine_ls_matrix_type full
_refine_ls_number_parameters 564
_refine_ls_number_reflns 8536
_refine_ls_number_restraints 0
_refine_ls_restrained_S_all 0.909
_refine_ls_R_factor_all 0.1088
_refine_ls_R_factor_gt 0.0490
_refine_ls_shift/su_max 0.002
_refine_ls_shift/su_mean 0.000
_refine_ls_structure_factor_coef Fsqd
_refine_ls_weighting_details 'calc w=1/[\s^2^(Fo^2^)+(0.0320P)^2^+0.0000P] where P=(Fo^2^+2Fc^2^)/3'
_refine_ls_weighting_scheme calc
_refine_ls_wR_factor_gt 0.0865
_refine_ls_wR_factor_ref 0.0999
_reflns_number_gt 4831
_reflns_number_total 8536
_reflns_threshold_expression >2sigma(I)
_cod_data_source_file ic502278d_si_005.cif
_cod_data_source_block bh
_cod_depositor_comments 'Adding full bibliography for 4342161--4342164.cif.'
_cod_database_code 4342161

loop_
_symmetry_equiv_pos_as_xyz
'x, y, z'
'-x, -y, -z'

loop_
_atom_site_label
_atom_site_type_symbol
_atom_site_fract_x
_atom_site_fract_y
_atom_site_fract_z
_atom_site_U_iso_or_equiv
_atom_site_adp_type
_atom_site_occupancy
_atom_site_symmetry_multiplicity
_atom_site_calc_flag
_atom_site_refinement_flags
Ni1 Ni 0.5000 0.5000 0.0000 0.0407(2) Uani 1 2 d S
Ni2 Ni 0.0000 0.5000 0.0000 0.0416(2) Uani 1 2 d S
Br2 Br 0.40081(5) 0.45591(6) 0.22168(4) 0.0724(2) Uani 1 1 d .
Fe1 Fe 0.03526(5) 0.20908(6) 0.57353(5) 0.03652(19) Uani 1 1 d .
Br1 Br -0.50863(5) 0.16023(6) 0.49723(5) 0.0819(2) Uani 1 1 d .
S1 S 0.52002(11) 0.65625(12) 0.01064(11) 0.0564(4) Uani 1 1 d .
S2 S 0.32892(10) 0.59601(12) -0.04776(10) 0.0493(4) Uani 1 1 d .
S3 S 0.35774(12) 0.90906(13) -0.02630(11) 0.0629(4) Uani 1 1 d .
S4 S 0.18020(11) 0.85377(12) -0.07898(10) 0.0555(4) Uani 1 1 d .
S5 S 0.13576(15) 1.09867(15) -0.07899(15) 0.0933(6) Uani 1 1 d .
S6 S 0.17923(10) 0.40451(12) -0.00368(10) 0.0519(4) Uani 1 1 d .
S7 S -0.03462(10) 0.34563(12) 0.08390(10) 0.0500(4) Uani 1 1 d .
S8 S 0.32036(11) 0.15098(12) 0.09097(11) 0.0566(4) Uani 1 1 d .
S9 S 0.12422(12) 0.09960(13) 0.17388(11) 0.0593(4) Uani 1 1 d .
S10 S 0.35042(14) -0.08458(15) 0.22089(13) 0.0839(6) Uani 1 1 d .
O1 O -0.1137(2) 0.2948(3) 0.5244(2) 0.0459(9) Uani 1 1 d .
O2 O 0.1131(3) 0.2019(3) 0.4616(2) 0.0455(9) Uani 1 1 d .
N1 N 0.0024(3) 0.0522(3) 0.6015(2) 0.0345(9) Uani 1 1 d .
N2 N 0.1829(3) 0.0792(3) 0.6453(3) 0.0422(10) Uani 1 1 d .
N3 N 0.0848(3) 0.3500(3) 0.5710(3) 0.0337(9) Uani 1 1 d .
N4 N -0.0334(3) 0.2465(3) 0.6946(3) 0.0386(10) Uani 1 1 d .
C1 C -0.2010(4) 0.2628(4) 0.5244(3) 0.0419(12) Uani 1 1 d .
C2 C -0.3071(4) 0.3509(5) 0.4959(4) 0.0525(14) Uani 1 1 d .
H2 H -0.3158 0.4300 0.4810 0.063 Uiso 1 1 calc R
C3 C -0.3969(4) 0.3199(5) 0.4902(4) 0.0589(16) Uani 1 1 d .
H3 H -0.4666 0.3785 0.4721 0.071 Uiso 1 1 calc R
C4 C -0.3857(4) 0.2016(5) 0.5111(4) 0.0530(15) Uani 1 1 d .
C5 C -0.2857(4) 0.1157(5) 0.5404(4) 0.0510(14) Uani 1 1 d .
H5 H -0.2790 0.0372 0.5546 0.061 Uiso 1 1 calc R
C6 C -0.1910(4) 0.1437(4) 0.5497(3) 0.0385(12) Uani 1 1 d .
C7 C -0.0904(4) 0.0464(4) 0.5842(3) 0.0417(12) Uani 1 1 d .
H7 H -0.0926 -0.0285 0.5951 0.050 Uiso 1 1 calc R
C8 C 0.0932(4) -0.0526(4) 0.6418(3) 0.0357(12) Uani 1 1 d .
C9 C 0.0969(4) -0.1659(4) 0.6590(3) 0.0442(13) Uani 1 1 d .
H9 H 0.0354 -0.1793 0.6448 0.053 Uiso 1 1 calc R
C10 C 0.1923(5) -0.2613(5) 0.6977(4) 0.0575(16) Uani 1 1 d .
H10 H 0.1927 -0.3373 0.7092 0.069 Uiso 1 1 calc R
C11 C 0.2843(4) -0.2462(5) 0.7189(4) 0.0536(15) Uani 1 1 d .
H11 H 0.3471 -0.3111 0.7442 0.064 Uiso 1 1 calc R
C12 C 0.2839(4) -0.1314(5) 0.7024(3) 0.0452(13) Uani 1 1 d .
C13 C 0.1877(4) -0.0347(4) 0.6632(3) 0.0371(12) Uani 1 1 d .
C14 C 0.3743(4) -0.1070(5) 0.7250(4) 0.0574(15) Uani 1 1 d .
H14 H 0.4388 -0.1682 0.7515 0.069 Uiso 1 1 calc R
C15 C 0.3663(4) 0.0061(5) 0.7077(4) 0.0609(16) Uani 1 1 d .
H15 H 0.4251 0.0226 0.7231 0.073 Uiso 1 1 calc R
C16 C 0.2701(4) 0.0982(5) 0.6667(4) 0.0549(15) Uani 1 1 d .
H16 H 0.2671 0.1753 0.6541 0.066 Uiso 1 1 calc R
C17 C 0.1793(4) 0.2575(4) 0.4129(3) 0.0405(12) Uani 1 1 d .
C18 C 0.2331(4) 0.2244(5) 0.3372(4) 0.0528(14) Uani 1 1 d .
H18 H 0.2244 0.1619 0.3243 0.063 Uiso 1 1 calc R
C19 C 0.2988(4) 0.2831(5) 0.2814(4) 0.0548(15) Uani 1 1 d .
H19 H 0.3341 0.2604 0.2314 0.066 Uiso 1 1 calc R
C20 C 0.3115(4) 0.3757(5) 0.3008(3) 0.0462(13) Uani 1 1 d .
C21 C 0.2628(4) 0.4092(4) 0.3743(3) 0.0419(13) Uani 1 1 d .
H21 H 0.2734 0.4713 0.3862 0.050 Uiso 1 1 calc R
C22 C 0.1958(3) 0.3501(4) 0.4329(3) 0.0351(11) Uani 1 1 d .
C23 C 0.1471(4) 0.3917(4) 0.5088(3) 0.0387(12) Uani 1 1 d .
H23 H 0.1620 0.4554 0.5137 0.046 Uiso 1 1 calc R
C24 C 0.0465(3) 0.3962(4) 0.6442(3) 0.0324(11) Uani 1 1 d .
C25 C 0.0623(4) 0.4903(4) 0.6564(3) 0.0458(13) Uani 1 1 d .
H25 H 0.1032 0.5294 0.6142 0.055 Uiso 1 1 calc R
C26 C 0.0174(4) 0.5285(5) 0.7318(4) 0.0517(14) Uani 1 1 d .
H26 H 0.0305 0.5919 0.7392 0.062 Uiso 1 1 calc R
C27 C -0.0441(4) 0.4759(5) 0.7939(4) 0.0496(14) Uani 1 1 d .
H27 H -0.0734 0.5033 0.8432 0.060 Uiso 1 1 calc R
C28 C -0.0640(4) 0.3796(4) 0.7838(3) 0.0387(12) Uani 1 1 d .
C29 C -0.0179(3) 0.3387(4) 0.7089(3) 0.0352(11) Uani 1 1 d .
C30 C -0.1309(4) 0.3213(5) 0.8437(4) 0.0536(15) Uani 1 1 d .
H30 H -0.1632 0.3447 0.8941 0.064 Uiso 1 1 calc R
C31 C -0.1473(4) 0.2317(5) 0.8266(4) 0.0604(16) Uani 1 1 d .
H31 H -0.1920 0.1937 0.8649 0.072 Uiso 1 1 calc R
C32 C -0.0977(4) 0.1959(5) 0.7523(4) 0.0550(15) Uani 1 1 d .
H32 H -0.1100 0.1335 0.7424 0.066 Uiso 1 1 calc R
C33 C 0.3904(4) 0.7633(4) -0.0237(3) 0.0468(13) Uani 1 1 d .
C34 C 0.3082(4) 0.7364(4) -0.0486(3) 0.0418(13) Uani 1 1 d .
C35 C 0.2198(4) 0.9622(5) -0.0633(4) 0.0574(15) Uani 1 1 d .
C36 C 0.1910(4) 0.2669(4) 0.0652(3) 0.0435(13) Uani 1 1 d .
C37 C 0.0989(4) 0.2421(4) 0.1033(3) 0.0442(13) Uani 1 1 d .
C38 C 0.2704(4) 0.0465(5) 0.1647(4) 0.0525(14) Uani 1 1 d .
O3 O 0.3332(4) 0.3480(5) 0.6469(4) 0.1112(18) Uani 1 1 d .
C39 C 0.3598(6) 0.3369(6) 0.7186(6) 0.081(2) Uani 1 1 d .
C40 C 0.3284(7) 0.2705(9) 0.8066(6) 0.144(4) Uani 1 1 d .
H40A H 0.2940 0.2193 0.7984 0.216 Uiso 1 1 calc R
H40B H 0.2761 0.3245 0.8361 0.216 Uiso 1 1 calc R
H40C H 0.3947 0.2244 0.8427 0.216 Uiso 1 1 calc R
C41 C 0.4347(10) 0.3958(8) 0.7273(8) 0.216(6) Uani 1 1 d .
H41A H 0.5039 0.3379 0.7549 0.323 Uiso 1 1 calc R
H41B H 0.3989 0.4475 0.7637 0.323 Uiso 1 1 calc R
H41C H 0.4505 0.4408 0.6689 0.323 Uiso 1 1 calc R

loop_
_atom_site_aniso_label
_atom_site_aniso_U_11
_atom_site_aniso_U_22
_atom_site_aniso_U_33
_atom_site_aniso_U_23
_atom_site_aniso_U_13
_atom_site_aniso_U_12
Ni1 0.0367(5) 0.0439(6) 0.0416(6) -0.0107(5) 0.0022(4) -0.0167(4)
Ni2 0.0445(5) 0.0445(6) 0.0447(6) -0.0187(5) 0.0064(4) -0.0232(4)
Br2 0.0563(3) 0.0842(5) 0.0627(4) -0.0071(4) 0.0219(3) -0.0281(3)
Fe1 0.0413(4) 0.0325(4) 0.0424(5) -0.0131(3) 0.0056(3) -0.0203(3)
Br1 0.0523(4) 0.0970(5) 0.1030(6) -0.0207(5) -0.0120(4) -0.0372(4)
S1 0.0440(7) 0.0511(9) 0.0786(12) -0.0216(8) -0.0097(7) -0.0166(7)
S2 0.0416(7) 0.0480(9) 0.0596(10) -0.0106(7) -0.0049(7) -0.0199(6)
S3 0.0646(9) 0.0492(9) 0.0780(12) -0.0236(9) -0.0092(8) -0.0166(8)
S4 0.0473(8) 0.0527(9) 0.0588(10) -0.0135(8) -0.0046(7) -0.0100(7)
S5 0.0886(12) 0.0544(11) 0.1216(17) -0.0336(11) -0.0219(12) 0.0046(9)
S6 0.0462(7) 0.0466(8) 0.0644(10) -0.0161(8) 0.0144(7) -0.0227(7)
S7 0.0442(7) 0.0500(9) 0.0617(10) -0.0152(7) 0.0051(7) -0.0256(7)
S8 0.0484(8) 0.0518(9) 0.0677(11) -0.0174(8) 0.0067(7) -0.0180(7)
S9 0.0607(9) 0.0496(9) 0.0644(11) -0.0060(8) 0.0041(8) -0.0260(7)
S10 0.0769(11) 0.0640(11) 0.0845(14) 0.0018(10) -0.0092(10) -0.0128(9)
O1 0.0474(19) 0.036(2) 0.053(2) -0.0052(17) -0.0022(17) -0.0193(16)
O2 0.058(2) 0.049(2) 0.049(2) -0.0269(18) 0.0117(18) -0.0330(18)
N1 0.037(2) 0.031(2) 0.040(3) -0.011(2) 0.0029(19) -0.0167(19)
N2 0.038(2) 0.039(3) 0.054(3) -0.017(2) 0.004(2) -0.017(2)
N3 0.042(2) 0.031(2) 0.032(2) -0.0099(19) 0.0024(19) -0.0184(18)
N4 0.042(2) 0.037(2) 0.037(3) -0.010(2) 0.007(2) -0.018(2)
C1 0.044(3) 0.040(3) 0.042(3) -0.014(3) 0.002(3) -0.015(3)
C2 0.052(3) 0.041(3) 0.057(4) -0.012(3) -0.004(3) -0.010(3)
C3 0.042(3) 0.058(4) 0.067(4) -0.016(3) -0.012(3) -0.006(3)
C4 0.045(3) 0.062(4) 0.054(4) -0.016(3) 0.000(3) -0.022(3)
C5 0.051(3) 0.048(3) 0.055(4) -0.008(3) -0.004(3) -0.024(3)
C6 0.040(3) 0.041(3) 0.034(3) -0.011(3) 0.005(2) -0.016(2)
C7 0.052(3) 0.037(3) 0.043(3) -0.013(3) 0.007(3) -0.025(3)
C8 0.038(3) 0.033(3) 0.036(3) -0.008(2) 0.007(2) -0.015(2)
C9 0.047(3) 0.034(3) 0.051(4) -0.009(3) 0.000(3) -0.016(3)
C10 0.061(4) 0.035(3) 0.067(4) -0.006(3) 0.011(3) -0.017(3)
C11 0.052(3) 0.041(3) 0.056(4) -0.010(3) 0.009(3) -0.009(3)
C12 0.041(3) 0.049(3) 0.042(3) -0.013(3) 0.014(3) -0.017(3)
C13 0.034(3) 0.036(3) 0.034(3) -0.007(2) 0.006(2) -0.009(2)
C14 0.043(3) 0.062(4) 0.057(4) -0.013(3) -0.004(3) -0.011(3)
C15 0.045(3) 0.067(4) 0.076(5) -0.022(4) -0.007(3) -0.023(3)
C16 0.046(3) 0.052(4) 0.070(4) -0.016(3) -0.002(3) -0.022(3)
C17 0.041(3) 0.050(3) 0.033(3) -0.017(3) 0.002(2) -0.016(3)
C18 0.056(3) 0.063(4) 0.049(4) -0.029(3) 0.008(3) -0.024(3)
C19 0.047(3) 0.071(4) 0.040(3) -0.025(3) 0.011(3) -0.011(3)
C20 0.040(3) 0.056(4) 0.039(3) -0.011(3) 0.009(2) -0.019(3)
C21 0.043(3) 0.043(3) 0.039(3) -0.011(3) 0.000(3) -0.015(2)
C22 0.033(2) 0.045(3) 0.033(3) -0.015(3) 0.006(2) -0.020(2)
C23 0.043(3) 0.036(3) 0.042(3) -0.013(3) 0.003(2) -0.018(2)
C24 0.034(2) 0.035(3) 0.029(3) -0.012(2) 0.000(2) -0.011(2)
C25 0.055(3) 0.045(3) 0.046(3) -0.020(3) 0.003(3) -0.023(3)
C26 0.067(3) 0.052(4) 0.054(4) -0.030(3) 0.000(3) -0.027(3)
C27 0.058(3) 0.058(4) 0.042(3) -0.028(3) 0.007(3) -0.021(3)
C28 0.039(3) 0.043(3) 0.029(3) -0.009(3) -0.003(2) -0.009(2)
C29 0.033(2) 0.035(3) 0.037(3) -0.009(2) -0.001(2) -0.012(2)
C30 0.052(3) 0.063(4) 0.039(3) -0.016(3) 0.017(3) -0.017(3)
C31 0.070(4) 0.067(4) 0.053(4) -0.019(3) 0.024(3) -0.040(3)
C32 0.069(4) 0.057(4) 0.047(4) -0.018(3) 0.019(3) -0.036(3)
C33 0.047(3) 0.046(3) 0.044(3) -0.012(3) 0.002(3) -0.015(3)
C34 0.036(3) 0.051(3) 0.037(3) -0.014(3) 0.004(2) -0.014(2)
C35 0.061(3) 0.057(4) 0.050(4) -0.018(3) -0.002(3) -0.015(3)
C36 0.045(3) 0.049(3) 0.045(3) -0.021(3) 0.005(3) -0.021(3)
C37 0.051(3) 0.040(3) 0.046(3) -0.014(3) -0.002(3) -0.021(3)
C38 0.062(3) 0.055(4) 0.046(4) -0.015(3) 0.000(3) -0.027(3)
O3 0.116(4) 0.126(5) 0.108(5) -0.049(4) -0.016(4) -0.044(3)
C39 0.069(4) 0.074(5) 0.106(7) -0.043(5) -0.024(5) -0.011(4)
C40 0.161(9) 0.181(10) 0.108(8) -0.074(8) 0.037(7) -0.067(8)
C41 0.297(14) 0.126(9) 0.249(14) -0.006(9) -0.155(12) -0.096(10)

loop_
_atom_type_symbol
_atom_type_description
_atom_type_scat_dispersion_real
_atom_type_scat_dispersion_imag
_atom_type_scat_source
C C 0.0033 0.0016 'International Tables Vol C Tables 4.2.6.8 and 6.1.1.4'
H H 0.0000 0.0000 'International Tables Vol C Tables 4.2.6.8 and 6.1.1.4'
N N 0.0061 0.0033 'International Tables Vol C Tables 4.2.6.8 and 6.1.1.4'
O O 0.0106 0.0060 'International Tables Vol C Tables 4.2.6.8 and 6.1.1.4'
S S 0.1246 0.1234 'International Tables Vol C Tables 4.2.6.8 and 6.1.1.4'
Fe Fe 0.3463 0.8444 'International Tables Vol C Tables 4.2.6.8 and 6.1.1.4'
Ni Ni 0.3393 1.1124 'International Tables Vol C Tables 4.2.6.8 and 6.1.1.4'
Br Br -0.2901 2.4595 'International Tables Vol C Tables 4.2.6.8 and 6.1.1.4'

loop_
_geom_angle_atom_site_label_1
_geom_angle_atom_site_label_2
_geom_angle_atom_site_label_3
_geom_angle
_geom_angle_site_symmetry_1
_geom_angle_site_symmetry_3
S2 Ni1 S2 180.0 . 2_665
S2 Ni1 S1 87.34(5) . 2_665
S2 Ni1 S1 92.66(5) 2_665 2_665
S2 Ni1 S1 92.66(5) . .
S2 Ni1 S1 87.34(5) 2_665 .
S1 Ni1 S1 180.00(8) 2_665 .
S6 Ni2 S6 180.00(8) 2_565 .
S6 Ni2 S7 86.81(5) 2_565 .
S6 Ni2 S7 93.19(5) . .
S6 Ni2 S7 93.19(5) 2_565 2_565
S6 Ni2 S7 86.81(5) . 2_565
S7 Ni2 S7 180.00(10) . 2_565
O1 Fe1 O2 96.75(14) . .
O1 Fe1 N1 88.76(13) . .
O2 Fe1 N1 97.03(13) . .
O1 Fe1 N3 100.24(14) . .
O2 Fe1 N3 89.36(13) . .
N1 Fe1 N3 168.32(15) . .
O1 Fe1 N4 87.07(14) . .
O2 Fe1 N4 166.63(13) . .
N1 Fe1 N4 95.86(14) . .
N3 Fe1 N4 77.34(14) . .
O1 Fe1 N2 165.13(14) . .
O2 Fe1 N2 90.22(14) . .
N1 Fe1 N2 77.33(15) . .
N3 Fe1 N2 92.93(14) . .
N4 Fe1 N2 89.14(15) . .
C33 S1 Ni1 102.39(18) . .
C34 S2 Ni1 102.65(17) . .
C35 S3 C33 97.3(3) . .
C35 S4 C34 97.7(2) . .
C36 S6 Ni2 102.14(16) . .
C37 S7 Ni2 101.55(16) . .
C38 S8 C36 97.9(2) . .
C38 S9 C37 98.1(2) . .
C1 O1 Fe1 132.4(3) . .
C17 O2 Fe1 132.2(3) . .
C7 N1 C8 120.2(4) . .
C7 N1 Fe1 124.7(3) . .
C8 N1 Fe1 115.1(3) . .
C16 N2 C13 119.0(4) . .
C16 N2 Fe1 126.7(3) . .
C13 N2 Fe1 114.1(3) . .
C23 N3 C24 121.0(4) . .
C23 N3 Fe1 124.0(3) . .
C24 N3 Fe1 115.0(3) . .
C32 N4 C29 117.9(4) . .
C32 N4 Fe1 126.4(3) . .
C29 N4 Fe1 115.4(3) . .
O1 C1 C6 122.1(4) . .
O1 C1 C2 119.0(4) . .
C6 C1 C2 118.8(4) . .
C3 C2 C1 120.1(5) . .
C2 C3 C4 121.0(5) . .
C5 C4 C3 120.0(5) . .
C5 C4 Br1 119.4(4) . .
C3 C4 Br1 120.5(4) . .
C4 C5 C6 120.9(5) . .
C1 C6 C5 118.9(4) . .
C1 C6 C7 124.5(4) . .
C5 C6 C7 116.6(4) . .
N1 C7 C6 126.6(4) . .
C9 C8 C13 118.6(4) . .
C9 C8 N1 126.4(4) . .
C13 C8 N1 115.0(4) . .
C8 C9 C10 120.5(5) . .
C11 C10 C9 121.9(5) . .
C10 C11 C12 119.4(5) . .
C11 C12 C13 118.9(5) . .
C11 C12 C14 123.4(5) . .
C13 C12 C14 117.7(5) . .
N2 C13 C8 117.9(4) . .
N2 C13 C12 121.4(4) . .
C8 C13 C12 120.7(4) . .
C15 C14 C12 119.5(5) . .
C14 C15 C16 120.3(5) . .
N2 C16 C15 122.1(5) . .
O2 C17 C18 118.6(4) . .
O2 C17 C22 122.6(4) . .
C18 C17 C22 118.8(4) . .
C19 C18 C17 121.1(5) . .
C20 C19 C18 119.3(5) . .
C21 C20 C19 121.6(5) . .
C21 C20 Br2 120.3(4) . .
C19 C20 Br2 118.1(4) . .
C20 C21 C22 120.4(5) . .
C17 C22 C21 118.9(4) . .
C17 C22 C23 124.5(4) . .
C21 C22 C23 116.6(4) . .
N3 C23 C22 126.9(4) . .
C25 C24 N3 126.6(4) . .
C25 C24 C29 118.8(4) . .
N3 C24 C29 114.6(4) . .
C24 C25 C26 120.6(5) . .
C27 C26 C25 121.8(5) . .
C26 C27 C28 119.7(5) . .
C27 C28 C29 119.2(4) . .
C27 C28 C30 123.8(5) . .
C29 C28 C30 117.0(5) . .
N4 C29 C28 122.6(4) . .
N4 C29 C24 117.5(4) . .
C28 C29 C24 119.9(4) . .
C31 C30 C28 119.2(5) . .
C30 C31 C32 120.3(5) . .
N4 C32 C31 123.1(5) . .
C34 C33 S1 120.8(4) . .
C34 C33 S3 116.9(4) . .
S1 C33 S3 122.3(3) . .
C33 C34 S2 121.5(4) . .
C33 C34 S4 115.4(4) . .
S2 C34 S4 123.1(3) . .
S5 C35 S4 123.7(3) . .
S5 C35 S3 123.5(3) . .
S4 C35 S3 112.8(3) . .
C37 C36 S6 121.2(4) . .
C37 C36 S8 115.9(4) . .
S6 C36 S8 122.9(3) . .
C36 C37 S7 121.8(4) . .
C36 C37 S9 116.0(4) . .
S7 C37 S9 122.2(3) . .
S10 C38 S8 124.3(3) . .
S10 C38 S9 123.6(3) . .
S8 C38 S9 112.0(3) . .
O3 C39 C41 118.5(9) . .
O3 C39 C40 129.6(8) . .
C41 C39 C40 111.9(8) . .

loop_
_geom_bond_atom_site_label_1
_geom_bond_atom_site_label_2
_geom_bond_distance
_geom_bond_site_symmetry_2
Ni1 S2 2.1613(13) .
Ni1 S2 2.1613(13) 2_665
Ni1 S1 2.1656(14) 2_665
Ni1 S1 2.1656(14) .
Ni2 S6 2.1606(13) 2_565
Ni2 S6 2.1606(13) .
Ni2 S7 2.1690(13) .
Ni2 S7 2.1690(13) 2_565
Br2 C20 1.904(5) .
Fe1 O1 1.922(3) .
Fe1 O2 1.923(3) .
Fe1 N1 2.104(3) .
Fe1 N3 2.109(3) .
Fe1 N4 2.114(4) .
Fe1 N2 2.144(4) .
Br1 C4 1.891(5) .
S1 C33 1.725(5) .
S2 C34 1.710(5) .
S3 C35 1.737(5) .
S3 C33 1.740(5) .
S4 C35 1.735(5) .
S4 C34 1.751(5) .
S5 C35 1.630(5) .
S6 C36 1.714(5) .
S7 C37 1.717(5) .
S8 C38 1.737(5) .
S8 C36 1.747(5) .
S9 C38 1.738(5) .
S9 C37 1.741(5) .
S10 C38 1.628(5) .
O1 C1 1.324(5) .
O2 C17 1.325(5) .
N1 C7 1.282(5) .
N1 C8 1.425(5) .
N2 C16 1.327(6) .
N2 C13 1.373(5) .
N3 C23 1.293(5) .
N3 C24 1.410(5) .
N4 C32 1.328(5) .
N4 C29 1.355(5) .
C1 C6 1.408(6) .
C1 C2 1.415(6) .
C2 C3 1.367(7) .
C3 C4 1.398(7) .
C4 C5 1.352(7) .
C5 C6 1.419(6) .
C6 C7 1.431(6) .
C8 C9 1.371(6) .
C8 C13 1.407(6) .
C9 C10 1.397(7) .
C10 C11 1.355(7) .
C11 C12 1.407(7) .
C12 C13 1.411(6) .
C12 C14 1.413(7) .
C14 C15 1.350(7) .
C15 C16 1.396(7) .
C17 C18 1.402(6) .
C17 C22 1.408(6) .
C18 C19 1.384(7) .
C19 C20 1.380(7) .
C20 C21 1.357(6) .
C21 C22 1.416(6) .
C22 C23 1.437(6) .
C24 C25 1.364(6) .
C24 C29 1.424(6) .
C25 C26 1.401(6) .
C26 C27 1.348(6) .
C27 C28 1.405(6) .
C28 C29 1.411(6) .
C28 C30 1.418(6) .
C30 C31 1.348(7) .
C31 C32 1.383(7) .
C33 C34 1.353(6) .
C36 C37 1.354(6) .
O3 C39 1.168(8) .
C39 C41 1.463(10) .
C39 C40 1.475(10) .
